data_7107727
loop_
_publ_author_name
'Masahito Ochiai'
'Shinichi Yamane'
'Md. Mahbubul Hoque'
'Motomichi Saito'
'Kazunori Miyamoto'

_publ_section_title
;
 Metal-free a-CH amination of ethers with hypervalent
 sulfonylimino-lamda^3^-bromane that acts as an active nitrenoid
;
_journal_name_full Chem.Commun.
_journal_page_first 5280
_journal_paper_doi 10.1039/c2cc31523h
_journal_year 2012
_chemical_absolute_configuration ad
_chemical_formula_moiety 'C5 H8 F3 N O3 S'
_chemical_formula_sum 'C5 H8 F3 N O3 S'
_chemical_formula_weight 219.18
_space_group_IT_number 78
_symmetry_cell_setting tetragonal
_symmetry_Int_Tables_number 78
_symmetry_space_group_name_Hall 'P 4cw'
_symmetry_space_group_name_H-M 'P 43'
_atom_sites_solution_hydrogens geom
_atom_sites_solution_primary direct
_atom_sites_solution_secondary difmap
_cell_angle_alpha 90.0000
_cell_angle_beta 90.0000
_cell_angle_gamma 90.0000
_cell_formula_units_Z 4
_cell_length_a 8.0230(9)
_cell_length_b 8.0230(9)
_cell_length_c 13.8300(14)
_cell_measurement_reflns_used 6074
_cell_measurement_temperature 223
_cell_measurement_theta_max 27.37
_cell_measurement_theta_min 3.59
_cell_volume 890.22(17)
_computing_cell_refinement 'PROCESS-AUTO (Rigaku, 1998)'
_computing_data_collection 'PROCESS-AUTO (Rigaku, 1998)'
_computing_data_reduction 'CrystalStructure (Rigaku & RAC 2007)'
_computing_molecular_graphics 'ORTEP (Johnson, 1976)'
_computing_publication_material 'CrystalStructure (Rigaku & RAC 2007)'
_computing_structure_refinement 'SHELXL97 (Sheldrick, 1997)'
_computing_structure_solution 'SHELXS97 (Sheldrick, 1997)'
_diffrn_ambient_temperature 223
_diffrn_detector_area_resol_mean 10.000
_diffrn_measured_fraction_theta_full 0.998
_diffrn_measured_fraction_theta_max 0.998
_diffrn_measurement_device_type 'Rigaku R-AXIS RAPID'
_diffrn_measurement_method \w
_diffrn_radiation_type 'Mo K\a'
_diffrn_radiation_wavelength 0.71075
_diffrn_reflns_av_R_equivalents 0.0420
_diffrn_reflns_limit_h_max 10
_diffrn_reflns_limit_h_min -10
_diffrn_reflns_limit_k_max 10
_diffrn_reflns_limit_k_min -10
_diffrn_reflns_limit_l_max 17
_diffrn_reflns_limit_l_min -16
_diffrn_reflns_number 8777
_diffrn_reflns_theta_full 27.37
_diffrn_reflns_theta_max 27.37
_diffrn_standards_number 0
_exptl_absorpt_coefficient_mu 0.389
_exptl_absorpt_correction_T_max 0.962
_exptl_absorpt_correction_T_min 0.948
_exptl_absorpt_correction_type numerical
_exptl_absorpt_process_details 'NUMABS (Rigaku, 1999)'
_exptl_crystal_colour colorless
_exptl_crystal_density_diffrn 1.635
_exptl_crystal_density_method 'not measured'
_exptl_crystal_description platelet
_exptl_crystal_F_000 448.00
_exptl_crystal_size_max 0.400
_exptl_crystal_size_mid 0.300
_exptl_crystal_size_min 0.100
_refine_diff_density_max 0.270
_refine_diff_density_min -0.250
_refine_ls_abs_structure_details 'Flack, H. D. (1983), Acta Cryst. A39, 876-881. 938 Friedel Pairs'
_refine_ls_abs_structure_Flack 0.12(12)
_refine_ls_extinction_method none
_refine_ls_goodness_of_fit_ref 1.147
_refine_ls_hydrogen_treatment constr
_refine_ls_number_parameters 129
_refine_ls_number_reflns 1996
_refine_ls_number_restraints 135
_refine_ls_R_factor_gt 0.0312
_refine_ls_shift/su_max 0.000
_refine_ls_structure_factor_coef Fsqd
_refine_ls_weighting_details 'w = 1/[\s^2^(Fo^2^)+(0.0263P)^2^+0.0443P] where P=(Fo^2^+2Fc^2^)/3'
_refine_ls_weighting_scheme calc
_refine_ls_wR_factor_ref 0.0705
_reflns_number_gt 1362
_reflns_number_total 1996
_reflns_threshold_expression F^2^>2.0\s(F^2^)
_cod_data_source_file c2cc31523h.txt
_cod_data_source_block SYA-174-1
_cod_original_cell_volume 890.21(16)
_cod_database_code 7107727

loop_
_symmetry_equiv_pos_as_xyz
'x, y, z'
'-y, x, z+3/4'
'-x, -y, z+1/2'
'y, -x, z+1/4'

loop_
_atom_site_label
_atom_site_type_symbol
_atom_site_fract_x
_atom_site_fract_y
_atom_site_fract_z
_atom_site_U_iso_or_equiv
_atom_site_adp_type
_atom_site_occupancy
_atom_site_symmetry_multiplicity
_atom_site_calc_flag
_atom_site_refinement_flags
_atom_site_disorder_assembly
_atom_site_disorder_group
S1 S -0.22724(13) 0.22579(13) 0.33944(8) 0.0510(2) Uani 1 1 d U . .
F1 F -0.1663(3) 0.4067(4) 0.49125(18) 0.0934(8) Uani 1 1 d U . .
F2 F -0.2011(3) 0.5471(3) 0.36176(17) 0.0796(8) Uani 1 1 d U . .
F3 F -0.4097(3) 0.4387(4) 0.4320(2) 0.0956(9) Uani 1 1 d U . .
O1 O 0.0144(3) 0.1717(3) 0.14537(18) 0.0618(7) Uani 1 1 d U . .
O2 O -0.2596(4) 0.0949(3) 0.40528(19) 0.0704(8) Uani 1 1 d U . .
O3 O -0.3279(3) 0.2515(4) 0.25640(17) 0.0681(8) Uani 1 1 d U . .
N1 N -0.0372(4) 0.2282(4) 0.31086(18) 0.0511(8) Uani 1 1 d U . .
H1N H 0.0350 0.1876 0.3515 0.061 Uiso 1 1 calc R . .
C1 C 0.0233(4) 0.2956(4) 0.2194(2) 0.0459(8) Uani 1 1 d U . .
H1 H -0.0438 0.3940 0.2007 0.055 Uiso 1 1 calc R . .
C2 C 0.1777(5) 0.1047(6) 0.1299(4) 0.0746(12) Uani 1 1 d DU . .
H2A H 0.1902 0.0639 0.0635 0.089 Uiso 0.68 1 calc PR A 1
H2B H 0.2007 0.0132 0.1749 0.089 Uiso 0.68 1 calc PR A 1
H2C H 0.2104 0.1199 0.0622 0.089 Uiso 0.32 1 calc PR A 2
H2D H 0.1782 -0.0149 0.1442 0.089 Uiso 0.32 1 calc PR A 2
C3 C 0.2887(7) 0.2465(8) 0.1481(5) 0.0731(16) Uani 0.68 1 d PDU A 1
H3A H 0.3017 0.3143 0.0896 0.088 Uiso 0.68 1 calc PR A 1
H3B H 0.3989 0.2080 0.1690 0.088 Uiso 0.68 1 calc PR A 1
C3A C 0.2949(13) 0.1908(14) 0.1929(10) 0.070(3) Uani 0.32 1 d PDU A 2
H3C H 0.3970 0.2194 0.1577 0.084 Uiso 0.32 1 calc PR A 2
H3D H 0.3244 0.1207 0.2484 0.084 Uiso 0.32 1 calc PR A 2
C4 C 0.2074(5) 0.3432(6) 0.2252(3) 0.0684(10) Uani 1 1 d DU . .
H4A H 0.2222 0.4631 0.2146 0.082 Uiso 0.68 1 calc PR A 1
H4B H 0.2537 0.3141 0.2886 0.082 Uiso 0.68 1 calc PR A 1
H4C H 0.2325 0.4375 0.1826 0.082 Uiso 0.32 1 calc PR A 2
H4D H 0.2389 0.3725 0.2916 0.082 Uiso 0.32 1 calc PR A 2
C5 C -0.2516(6) 0.4140(6) 0.4090(3) 0.0632(10) Uani 1 1 d U . .

loop_
_atom_site_aniso_label
_atom_site_aniso_U_11
_atom_site_aniso_U_22
_atom_site_aniso_U_33
_atom_site_aniso_U_23
_atom_site_aniso_U_13
_atom_site_aniso_U_12
S1 0.0464(6) 0.0514(6) 0.0552(4) 0.0059(5) -0.0006(5) -0.0010(3)
F1 0.102(2) 0.116(2) 0.0615(13) -0.0232(15) -0.0003(14) 0.0054(17)
F2 0.0873(18) 0.0569(13) 0.0946(16) -0.0022(12) 0.0107(14) -0.0065(12)
F3 0.0656(17) 0.098(2) 0.123(2) -0.0048(17) 0.0318(15) 0.0227(14)
O1 0.0417(14) 0.0799(18) 0.0637(14) -0.0298(13) 0.0015(13) -0.0011(12)
O2 0.076(2) 0.0579(16) 0.0778(17) 0.0274(14) 0.0128(18) -0.0086(15)
O3 0.0554(15) 0.081(2) 0.0674(16) 0.0068(15) -0.0191(13) -0.0051(16)
N1 0.0457(15) 0.0636(19) 0.0441(14) 0.0089(15) 0.0003(12) 0.0070(14)
C1 0.0514(18) 0.046(2) 0.0408(16) -0.0052(16) -0.0030(15) -0.0016(17)
C2 0.045(2) 0.093(3) 0.086(3) -0.024(2) 0.0055(19) 0.009(2)
C3 0.048(3) 0.103(4) 0.068(3) -0.002(3) -0.001(3) -0.007(3)
C3A 0.044(4) 0.099(6) 0.067(5) -0.003(5) 0.004(5) -0.008(4)
C4 0.062(2) 0.079(2) 0.065(2) -0.0099(19) 0.004(2) -0.0229(19)
C5 0.054(2) 0.073(2) 0.063(2) 0.001(2) 0.009(2) 0.001(2)

loop_
_atom_type_symbol
_atom_type_description
_atom_type_scat_dispersion_real
_atom_type_scat_dispersion_imag
_atom_type_scat_source
C C 0.003 0.002
;
International Tables for Crystallography
(1992, Vol. C, Tables 4.2.6.8 and 6.1.1.4)
;
H H 0.000 0.000
;
International Tables for Crystallography
(1992, Vol. C, Table 6.1.1.4)
;
F F 0.017 0.010
;
International Tables for Crystallography
(1992, Vol. C, Tables 4.2.6.8 and 6.1.1.4)
;
N N 0.006 0.003
;
International Tables for Crystallography
(1992, Vol. C, Tables 4.2.6.8 and 6.1.1.4)
;
O O 0.011 0.006
;
International Tables for Crystallography
(1992, Vol. C, Tables 4.2.6.8 and 6.1.1.4)
;
S S 0.125 0.123
;
International Tables for Crystallography
(1992, Vol. C, Tables 4.2.6.8 and 6.1.1.4)
;

loop_
_geom_angle_atom_site_label_1
_geom_angle_atom_site_label_2
_geom_angle_atom_site_label_3
_geom_angle
O2 S1 O3 121.62(19)
O2 S1 N1 110.40(17)
O3 S1 N1 110.25(16)
O2 S1 C5 105.00(19)
O3 S1 C5 104.40(19)
N1 S1 C5 103.22(19)
C1 O1 C2 108.8(3)
C1 N1 S1 123.0(2)
O1 C1 N1 110.3(3)
O1 C1 C4 105.1(3)
N1 C1 C4 111.6(3)
O1 C2 C3A 108.9(4)
O1 C2 C3 103.8(4)
C2 C3 C4 105.3(4)
C2 C3A C4 105.5(6)
C3 C4 C1 105.0(3)
C3A C4 C1 103.6(5)
F2 C5 F3 107.1(4)
F2 C5 F1 107.6(4)
F3 C5 F1 107.2(4)
F2 C5 S1 112.4(3)
F3 C5 S1 111.0(3)
F1 C5 S1 111.4(3)

loop_
_geom_bond_atom_site_label_1
_geom_bond_atom_site_label_2
_geom_bond_distance
S1 O2 1.414(3)
S1 O3 1.419(3)
S1 N1 1.575(3)
S1 C5 1.802(4)
F1 C5 1.328(5)
F2 C5 1.316(5)
F3 C5 1.322(5)
O1 C1 1.429(4)
O1 C2 1.433(4)
N1 C1 1.459(4)
C1 C4 1.528(5)
C2 C3A 1.456(8)
C2 C3 1.467(6)
C3 C4 1.471(6)
C3A C4 1.479(8)

loop_
_geom_hbond_atom_site_label_D
_geom_hbond_atom_site_label_H
_geom_hbond_atom_site_label_A
_geom_hbond_site_symmetry_A
_geom_hbond_distance_DA
_geom_hbond_distance_DH
_geom_hbond_distance_HA
_geom_hbond_angle_DHA
_geom_hbond_publ_flag
N1 H1N O1 4_555 2.822(4) 0.870 2.049 147.6 no

loop_
_cod_changelog_entry_id
_cod_changelog_entry_author
_cod_changelog_entry_date
_cod_changelog_entry_text
1 'Vaitkus, Antanas' 2024-11-17T19:29:13+02:00
;
 Replaced the '$B%((B' character sequence with the backslash character ('\')
 in multiple data values.
;
